data_4505730
loop_
_publ_author_name
'Vrcelj, Ranko M.'
'Sherwood, John N.'
'Kennedy, Alan R.'
'Gallagher, Hugh G.'
'Gelbrich, Thomas'

_publ_section_title
;
 Polymorphism in 2-4-6 Trinitrotoluene
;
_journal_issue 6
_journal_name_full 'Crystal Growth &amp; Design'
_journal_page_first 1027
_journal_paper_doi 10.1021/cg0340704
_journal_volume 3
_journal_year 2003
_chemical_formula_sum 'C7 H5 N3 O6'
_chemical_formula_weight 227.14
_chemical_name_systematic
; 
? 
;
_space_group_IT_number 29
_symmetry_cell_setting orthorhombic
_symmetry_space_group_name_Hall 'P 2c -2ac'
_symmetry_space_group_name_H-M 'P c a 21'
_atom_sites_solution_hydrogens geom
_atom_sites_solution_primary direct
_atom_sites_solution_secondary difmap
_audit_creation_method SHELXL-97
_cell_angle_alpha 90.00
_cell_angle_beta 90.00
_cell_angle_gamma 90.00
_cell_formula_units_Z 8
_cell_length_a 14.910(2)
_cell_length_b 6.0341(18)
_cell_length_c 19.680(4)
_cell_measurement_reflns_used 25
_cell_measurement_temperature 123(2)
_cell_measurement_theta_max 18.09
_cell_measurement_theta_min 10.56
_cell_volume 1770.6(7)
_computing_cell_refinement 'Rigaku/MSC diffractometer control'
_computing_data_collection 'Rigaku/MSC diffractometer control'
_computing_data_reduction texsan
_computing_publication_material 'SHELXL-97 (Sheldrick, 1997)'
_computing_structure_refinement 'SHELXL-97 (Sheldrick, 1997)'
_computing_structure_solution 'SHELXS-97 (Sheldrick, 1990)'
_diffrn_ambient_temperature 123(2)
_diffrn_measured_fraction_theta_full 0.999
_diffrn_measured_fraction_theta_max 0.999
_diffrn_measurement_device_type 'Rigaku AFC7S diffractometer'
_diffrn_measurement_method 'omega/2theta scans'
_diffrn_radiation_monochromator graphite
_diffrn_radiation_source 'fine-focus sealed tube'
_diffrn_radiation_type MoK\a
_diffrn_radiation_wavelength 0.71069
_diffrn_reflns_av_R_equivalents 0.0198
_diffrn_reflns_av_sigmaI/netI 0.0481
_diffrn_reflns_limit_h_max 17
_diffrn_reflns_limit_h_min -17
_diffrn_reflns_limit_k_max 7
_diffrn_reflns_limit_k_min -7
_diffrn_reflns_limit_l_max 23
_diffrn_reflns_limit_l_min -23
_diffrn_reflns_number 3220
_diffrn_reflns_theta_full 25.00
_diffrn_reflns_theta_max 25.00
_diffrn_reflns_theta_min 2.73
_diffrn_standards_decay_% 5.02
_diffrn_standards_interval_count 150
_diffrn_standards_number 3
_exptl_absorpt_coefficient_mu 0.152
_exptl_absorpt_correction_type none
_exptl_crystal_colour colourless
_exptl_crystal_density_diffrn 1.704
_exptl_crystal_density_method 'not measured'
_exptl_crystal_description 'cut needle'
_exptl_crystal_F_000 928
_exptl_crystal_size_max 0.60
_exptl_crystal_size_mid 0.25
_exptl_crystal_size_min 0.25
_refine_diff_density_max 0.153
_refine_diff_density_min -0.219
_refine_diff_density_rms 0.047
_refine_ls_extinction_method none
_refine_ls_goodness_of_fit_ref 1.031
_refine_ls_hydrogen_treatment refall
_refine_ls_matrix_type full
_refine_ls_number_parameters 328
_refine_ls_number_reflns 3117
_refine_ls_number_restraints 0
_refine_ls_restrained_S_all 1.031
_refine_ls_R_factor_all 0.0459
_refine_ls_R_factor_gt 0.0309
_refine_ls_shift/su_max 0.002
_refine_ls_shift/su_mean 0.000
_refine_ls_structure_factor_coef Fsqd
_refine_ls_weighting_details 'w=1/[\s^2^(Fo^2^)+(0.0362P)^2^+0.2408P] where P=(Fo^2^+2Fc^2^)/3'
_refine_ls_weighting_scheme calc
_refine_ls_wR_factor_gt 0.0784
_refine_ls_wR_factor_ref 0.0842
_reflns_number_gt 2685
_reflns_number_total 3117
_reflns_threshold_expression >2sigma(I)
_cod_data_source_file cg0340704si20030501_101135.cif
_cod_data_source_block otnt
_cod_depositor_comments
;
The following automatic conversions were performed:

'_refine_ls_weighting_scheme' value 'calc
w=1/[\s^2^(Fo^2^)+(0.0362P)^2^+0.2408P] where P=(Fo^2^+2Fc^2^)/3' was
changed to 'calc'. New tag '_refine_ls_weighting_details' was
created. The value of the new tag was set to
'w=1/[\s^2^(Fo^2^)+(0.0362P)^2^+0.2408P] where P=(Fo^2^+2Fc^2^)/3'.

Automatic conversion script
Id: cif_fix_values 3143 2015-03-26 13:38:13Z robertas 
;
_cod_original_sg_symbol_H-M Pca21
_cod_database_code 4505730

loop_
_symmetry_equiv_pos_as_xyz
'x, y, z'
'-x, -y, z+1/2'
'-x+1/2, y, z+1/2'
'x+1/2, -y, z'

loop_
_atom_site_label
_atom_site_type_symbol
_atom_site_fract_x
_atom_site_fract_y
_atom_site_fract_z
_atom_site_U_iso_or_equiv
_atom_site_adp_type
_atom_site_occupancy
_atom_site_calc_flag
O1 O 0.63079(12) -0.2628(3) 0.5125 0.0240(4) Uani 1 d
O2 O 0.73912(15) -0.0319(4) 0.49162(15) 0.0241(5) Uani 1 d
O3 O 0.75239(15) 0.4670(4) 0.69991(15) 0.0267(5) Uani 1 d
O4 O 0.66447(11) 0.7428(3) 0.67462(13) 0.0226(4) Uani 1 d
O5 O 0.36340(16) 0.5025(3) 0.56992(18) 0.0319(6) Uani 1 d
O6 O 0.34810(12) 0.1702(3) 0.61042(14) 0.0299(5) Uani 1 d
O7 O 0.12237(16) -0.0190(4) 0.84141(18) 0.0370(7) Uani 1 d
O8 O 0.09864(12) 0.3236(3) 0.81417(14) 0.0299(5) Uani 1 d
O9 O 0.41345(13) -0.2219(3) 0.72591(14) 0.0348(5) Uani 1 d
O10 O 0.51332(15) 0.0383(4) 0.71861(16) 0.0270(5) Uani 1 d
O11 O 0.49116(14) 0.5305(4) 0.92521(15) 0.0235(5) Uani 1 d
O12 O 0.38621(13) 0.7659(3) 0.89919(11) 0.0270(4) Uani 1 d
N1 N 0.66651(13) -0.0798(4) 0.51682(16) 0.0181(5) Uani 1 d
N2 N 0.68709(16) 0.5486(4) 0.67105(15) 0.0191(5) Uani 1 d
N3 N 0.39341(14) 0.3239(4) 0.58875(14) 0.0215(5) Uani 1 d
N4 N 0.14802(14) 0.1682(4) 0.82787(14) 0.0221(5) Uani 1 d
N5 N 0.44203(17) -0.0356(4) 0.73915(16) 0.0220(5) Uani 1 d
N6 N 0.42017(14) 0.5804(4) 0.89752(15) 0.0186(5) Uani 1 d
C1 C 0.61924(16) 0.0943(4) 0.55517(16) 0.0164(5) Uani 1 d
C2 C 0.67305(16) 0.2292(4) 0.59496(17) 0.0179(6) Uani 1 d
C3 C 0.63234(15) 0.4000(4) 0.62923(15) 0.0176(5) Uani 1 d
C4 C 0.54128(17) 0.4409(5) 0.62498(17) 0.0184(5) Uani 1 d
C5 C 0.49161(17) 0.2934(4) 0.58715(16) 0.0168(5) Uani 1 d
C6 C 0.52637(16) 0.1157(4) 0.54971(16) 0.0171(5) Uani 1 d
C7 C 0.4682(2) -0.0265(6) 0.5052(2) 0.0227(7) Uani 1 d
C8 C 0.24601(16) 0.2075(4) 0.82691(16) 0.0175(5) Uani 1 d
C9 C 0.29565(17) 0.0641(5) 0.78721(17) 0.0189(5) Uani 1 d
C10 C 0.38675(16) 0.1064(4) 0.78273(16) 0.0179(5) Uani 1 d
C11 C 0.42762(16) 0.2760(4) 0.81789(17) 0.0174(5) Uani 1 d
C12 C 0.37354(16) 0.4064(4) 0.85843(17) 0.0173(5) Uani 1 d
C13 C 0.28065(16) 0.3830(4) 0.86472(17) 0.0179(5) Uani 1 d
C14 C 0.2234(2) 0.5223(5) 0.9110(2) 0.0212(7) Uani 1 d
H1 H 0.739(2) 0.200(5) 0.5971(15) 0.025(7) Uiso 1 d
H2 H 0.511(2) 0.547(6) 0.6521(18) 0.031(9) Uiso 1 d
H3 H 0.494(2) -0.065(5) 0.4642(18) 0.024(8) Uiso 1 d
H4 H 0.453(2) -0.177(6) 0.529(2) 0.049(10) Uiso 1 d
H5 H 0.413(2) 0.055(6) 0.4935(19) 0.042(10) Uiso 1 d
H6 H 0.2710(19) -0.069(5) 0.7633(16) 0.018(7) Uiso 1 d
H7 H 0.4881(18) 0.304(4) 0.8157(14) 0.013(6) Uiso 1 d
H8 H 0.258(2) 0.567(6) 0.9501(18) 0.032(8) Uiso 1 d
H9 H 0.169(2) 0.447(6) 0.9263(17) 0.030(8) Uiso 1 d
H10 H 0.207(2) 0.661(6) 0.8857(18) 0.043(9) Uiso 1 d

loop_
_atom_site_aniso_label
_atom_site_aniso_U_11
_atom_site_aniso_U_22
_atom_site_aniso_U_33
_atom_site_aniso_U_23
_atom_site_aniso_U_13
_atom_site_aniso_U_12
O1 0.0285(10) 0.0185(10) 0.0250(10) -0.0042(8) 0.0000(8) -0.0017(8)
O2 0.0164(11) 0.0311(11) 0.0247(12) -0.0029(9) 0.0040(9) 0.0005(8)
O3 0.0229(10) 0.0318(11) 0.0255(11) -0.0065(9) -0.0089(9) 0.0059(9)
O4 0.0271(9) 0.0183(10) 0.0223(9) -0.0053(7) -0.0002(8) 0.0012(8)
O5 0.0248(11) 0.0358(15) 0.0351(15) 0.0058(9) -0.0019(10) 0.0102(9)
O6 0.0190(9) 0.0354(11) 0.0353(11) -0.0022(9) 0.0052(8) -0.0064(8)
O7 0.0257(11) 0.0441(16) 0.0412(16) 0.0138(10) -0.0081(10) -0.0123(9)
O8 0.0203(9) 0.0392(12) 0.0302(11) -0.0078(10) -0.0030(8) 0.0091(9)
O9 0.0302(10) 0.0304(11) 0.0438(12) -0.0184(10) 0.0002(9) 0.0017(9)
O10 0.0246(10) 0.0334(11) 0.0230(10) 0.0048(9) 0.0064(9) 0.0057(9)
O11 0.0181(10) 0.0308(12) 0.0218(11) 0.0008(9) -0.0027(9) -0.0026(8)
O12 0.0360(10) 0.0183(10) 0.0268(11) -0.0024(8) -0.0022(8) 0.0027(8)
N1 0.0183(12) 0.0189(12) 0.0172(10) 0.0006(11) -0.0041(9) 0.0015(10)
N2 0.0177(11) 0.0241(12) 0.0154(11) -0.0033(11) 0.0018(9) 0.0008(10)
N3 0.0162(11) 0.0304(13) 0.0179(10) -0.0008(10) 0.0005(9) 0.0017(10)
N4 0.0197(11) 0.0315(13) 0.0151(10) 0.0002(10) -0.0008(9) -0.0012(10)
N5 0.0214(12) 0.0255(12) 0.0189(13) -0.0006(11) -0.0015(10) 0.0049(11)
N6 0.0207(12) 0.0213(13) 0.0139(10) 0.0003(10) 0.0025(9) -0.0019(10)
C1 0.0190(13) 0.0166(14) 0.0137(12) 0.0006(10) 0.0017(9) 0.0015(10)
C2 0.0178(14) 0.0198(13) 0.0161(12) 0.0020(11) 0.0003(9) 0.0001(11)
C3 0.0192(12) 0.0190(14) 0.0147(12) -0.0011(10) 0.0006(10) -0.0020(11)
C4 0.0218(13) 0.0188(12) 0.0145(12) 0.0030(13) 0.0000(11) 0.0008(12)
C5 0.0156(12) 0.0204(12) 0.0145(11) 0.0031(10) 0.0001(9) 0.0013(11)
C6 0.0190(13) 0.0176(12) 0.0146(12) 0.0037(10) 0.0007(10) -0.0032(10)
C7 0.0197(17) 0.0281(17) 0.0204(17) -0.0025(13) -0.0034(14) -0.0004(12)
C8 0.0147(12) 0.0235(13) 0.0143(12) 0.0057(11) -0.0022(10) 0.0009(11)
C9 0.0215(14) 0.0193(14) 0.0159(12) 0.0012(13) -0.0019(11) -0.0015(13)
C10 0.0206(12) 0.0190(14) 0.0142(12) 0.0021(10) 0.0020(10) 0.0040(10)
C11 0.0162(13) 0.0193(14) 0.0167(12) 0.0064(10) 0.0014(10) 0.0002(10)
C12 0.0208(13) 0.0160(14) 0.0152(13) 0.0030(11) -0.0013(11) 0.0015(10)
C13 0.0225(12) 0.0182(12) 0.0129(11) 0.0061(10) 0.0001(10) 0.0028(11)
C14 0.0190(16) 0.0256(17) 0.0190(16) -0.0027(12) -0.0008(13) 0.0041(11)

loop_
_atom_type_symbol
_atom_type_description
_atom_type_scat_dispersion_real
_atom_type_scat_dispersion_imag
_atom_type_scat_source
O O 0.0106 0.0060 'International Tables Vol C Tables 4.2.6.8 and 6.1.1.4'
N N 0.0061 0.0033 'International Tables Vol C Tables 4.2.6.8 and 6.1.1.4'
C C 0.0033 0.0016 'International Tables Vol C Tables 4.2.6.8 and 6.1.1.4'
H H 0.0000 0.0000 'International Tables Vol C Tables 4.2.6.8 and 6.1.1.4'

loop_
_geom_angle_atom_site_label_1
_geom_angle_atom_site_label_2
_geom_angle_atom_site_label_3
_geom_angle
O2 N1 O1 124.6(2)
O2 N1 C1 117.5(2)
O1 N1 C1 117.9(2)
O4 N2 O3 125.2(2)
O4 N2 C3 117.7(2)
O3 N2 C3 117.1(2)
O6 N3 O5 124.8(2)
O6 N3 C5 117.4(2)
O5 N3 C5 117.8(2)
O7 N4 O8 124.7(2)
O7 N4 C8 117.4(2)
O8 N4 C8 118.0(2)
O10 N5 O9 124.4(2)
O10 N5 C10 118.0(2)
O9 N5 C10 117.6(2)
O11 N6 O12 124.5(2)
O11 N6 C12 117.6(2)
O12 N6 C12 117.9(2)
C2 C1 C6 124.3(2)
C2 C1 N1 115.6(2)
C6 C1 N1 120.1(2)
C3 C2 C1 117.6(2)
C3 C2 H1 123.0(17)
C1 C2 H1 119.4(17)
C2 C3 C4 122.6(2)
C2 C3 N2 119.3(2)
C4 C3 N2 118.2(2)
C5 C4 C3 116.5(3)
C5 C4 H2 119(2)
C3 C4 H2 124(2)
C4 C5 C6 125.5(2)
C4 C5 N3 116.2(2)
C6 C5 N3 118.3(2)
C1 C6 C5 113.4(2)
C1 C6 C7 124.4(2)
C5 C6 C7 122.0(2)
C6 C7 H3 115(2)
C6 C7 H4 111(2)
H3 C7 H4 105(3)
C6 C7 H5 109(2)
H3 C7 H5 105(3)
H4 C7 H5 111(3)
C9 C8 C13 125.4(2)
C9 C8 N4 115.8(2)
C13 C8 N4 118.7(2)
C8 C9 C10 116.5(2)
C8 C9 H6 124.9(16)
C10 C9 H6 118.6(16)
C11 C10 C9 122.6(2)
C11 C10 N5 118.7(2)
C9 C10 N5 118.7(2)
C10 C11 C12 117.1(2)
C10 C11 H7 123.2(16)
C12 C11 H7 119.7(17)
C11 C12 C13 124.9(2)
C11 C12 N6 115.6(2)
C13 C12 N6 119.5(2)
C8 C13 C12 113.4(2)
C8 C13 C14 122.5(2)
C12 C13 C14 124.0(2)
C13 C14 H8 110(2)
C13 C14 H9 113(2)
H8 C14 H9 109(3)
C13 C14 H10 108(2)
H8 C14 H10 107(3)
H9 C14 H10 110(3)

loop_
_geom_bond_atom_site_label_1
_geom_bond_atom_site_label_2
_geom_bond_distance
O1 N1 1.229(3)
O2 N1 1.225(3)
O3 N2 1.230(3)
O4 N2 1.221(3)
O5 N3 1.224(3)
O6 N3 1.224(3)
O7 N4 1.222(3)
O8 N4 1.222(3)
O9 N5 1.230(3)
O10 N5 1.222(3)
O11 N6 1.228(3)
O12 N6 1.229(3)
N1 C1 1.473(3)
N2 C3 1.466(3)
N3 C5 1.476(3)
N4 C8 1.480(3)
N5 C10 1.466(3)
N6 C12 1.476(3)
C1 C2 1.386(4)
C1 C6 1.395(3)
C2 C3 1.373(4)
C2 H1 1.00(3)
C3 C4 1.382(4)
C4 C5 1.376(4)
C4 H2 0.95(3)
C5 C6 1.400(4)
C6 C7 1.502(4)
C7 H3 0.92(3)
C7 H4 1.05(4)
C7 H5 0.98(4)
C8 C9 1.381(4)
C8 C13 1.394(4)
C9 C10 1.385(4)
C9 H6 1.00(3)
C10 C11 1.377(4)
C11 C12 1.380(4)
C11 H7 0.92(3)
C12 C13 1.398(3)
C13 C14 1.505(4)
C14 H8 0.96(4)
C14 H9 0.97(3)
C14 H10 1.01(4)

loop_
_geom_torsion_atom_site_label_1
_geom_torsion_atom_site_label_2
_geom_torsion_atom_site_label_3
_geom_torsion_atom_site_label_4
_geom_torsion
O2 N1 C1 C2 -39.1(3)
O1 N1 C1 C2 140.6(2)
O2 N1 C1 C6 140.5(2)
O1 N1 C1 C6 -39.8(3)
C6 C1 C2 C3 -2.5(4)
N1 C1 C2 C3 177.2(2)
C1 C2 C3 C4 -0.3(4)
C1 C2 C3 N2 -179.1(2)
O4 N2 C3 C2 146.4(2)
O3 N2 C3 C2 -33.7(3)
O4 N2 C3 C4 -32.4(3)
O3 N2 C3 C4 147.5(3)
C2 C3 C4 C5 3.4(4)
N2 C3 C4 C5 -177.8(2)
C3 C4 C5 C6 -4.2(4)
C3 C4 C5 N3 173.7(2)
O6 N3 C5 C4 -119.7(3)
O5 N3 C5 C4 58.5(3)
O6 N3 C5 C6 58.3(3)
O5 N3 C5 C6 -123.4(3)
C2 C1 C6 C5 1.8(3)
N1 C1 C6 C5 -177.8(2)
C2 C1 C6 C7 178.3(3)
N1 C1 C6 C7 -1.3(4)
C4 C5 C6 C1 1.6(4)
N3 C5 C6 C1 -176.2(2)
C4 C5 C6 C7 -174.9(3)
N3 C5 C6 C7 7.2(4)
O7 N4 C8 C9 52.3(3)
O8 N4 C8 C9 -126.6(2)
O7 N4 C8 C13 -128.2(3)
O8 N4 C8 C13 52.9(3)
C13 C8 C9 C10 -3.0(4)
N4 C8 C9 C10 176.4(2)
C8 C9 C10 C11 2.7(4)
C8 C9 C10 N5 -177.7(2)
O10 N5 C10 C11 -22.7(3)
O9 N5 C10 C11 157.1(2)
O10 N5 C10 C9 157.7(3)
O9 N5 C10 C9 -22.5(4)
C9 C10 C11 C12 -0.4(4)
N5 C10 C11 C12 -180.0(2)
C10 C11 C12 C13 -2.0(4)
C10 C11 C12 N6 177.5(2)
O11 N6 C12 C11 -42.8(3)
O12 N6 C12 C11 136.0(2)
O11 N6 C12 C13 136.8(2)
O12 N6 C12 C13 -44.4(3)
C9 C8 C13 C12 0.9(3)
N4 C8 C13 C12 -178.5(2)
C9 C8 C13 C14 -175.3(3)
N4 C8 C13 C14 5.2(4)
C11 C12 C13 C8 1.7(3)
N6 C12 C13 C8 -177.8(2)
C11 C12 C13 C14 177.9(3)
N6 C12 C13 C14 -1.6(4)
